data_4319925
loop_
_publ_author_name
'Shao-Liang Zheng'
'Ming-Liang Tong'
'Ruo-Wen Fu'
'Xiao-Ming Chen'
'Seik-Weng Ng'

_publ_contact_author
;
      Chen, Xiao-Ming
      School of Chemistry and Chemical Engineering
      Zhongshan University
      Guangzhou, 510275
      P. R. China
;
_publ_contact_author_email cescxm@zsu.edu.cn
_publ_contact_author_fax '86 20 84112245'
_publ_contact_author_phone 86-20-84113986
_publ_section_title
;
 Toward Designed Assembly of Microporous Coordination Networks Constructed
 from Silver(I)-Hexamethylenetetramine Layers
;
_journal_name_full 'Inorganic Chemistry'
_journal_page_first 3562
_journal_page_last 3569
_journal_paper_doi 10.1021/ic001237z
_journal_volume 40
_journal_year 2001
_chemical_formula_sum 'C13 H21 Ag N5 O6.5'
_chemical_formula_weight 459.22
_chemical_name_systematic
;
 ?
;
_space_group_IT_number 14
_symmetry_cell_setting monoclinic
_symmetry_space_group_name_Hall '-P 2yn'
_symmetry_space_group_name_H-M 'P 1 21/n 1'
_atom_sites_solution_hydrogens geom
_atom_sites_solution_primary direct
_atom_sites_solution_secondary difmap
_audit_creation_method SHELXL-97
_cell_angle_alpha 90.00
_cell_angle_beta 94.250(10)
_cell_angle_gamma 90.00
_cell_formula_units_Z 4
_cell_length_a 6.621(2)
_cell_length_b 23.534(7)
_cell_length_c 10.414(3)
_cell_measurement_reflns_used 25
_cell_measurement_temperature 293(2)
_cell_measurement_theta_max 15
_cell_measurement_theta_min 7.5
_cell_volume 1618.2(8)
_computing_cell_refinement 'SHELXTL-Plus (Sheldrick, 1990)'
_computing_data_collection 'SHELXTL-Plus (Sheldrick, 1990)'
_computing_data_reduction 'SHELXTL-Plus (Sheldrick, 1990)'
_computing_molecular_graphics 'SHELXTL V. 5.0 (Sheldrick, 1995)'
_computing_publication_material 'SHELXL-97 (Sheldrick, 1997)'
_computing_structure_refinement 'SHELXL-97 (Sheldrick, 1997)'
_computing_structure_solution 'SHELXS-97 (Sheldrick, 1997)'
_diffrn_ambient_temperature 293(2)
_diffrn_measured_fraction_theta_full 0.972
_diffrn_measured_fraction_theta_max 0.972
_diffrn_measurement_device_type 'Siemens R3m'
_diffrn_measurement_method '\w scan'
_diffrn_radiation_monochromator graphite
_diffrn_radiation_source 'fine-focus sealed tube'
_diffrn_radiation_type MoK\a
_diffrn_radiation_wavelength 0.71073
_diffrn_reflns_av_R_equivalents 0.0251
_diffrn_reflns_av_sigmaI/netI 0.0375
_diffrn_reflns_limit_h_max 7
_diffrn_reflns_limit_h_min 0
_diffrn_reflns_limit_k_max 27
_diffrn_reflns_limit_k_min 0
_diffrn_reflns_limit_l_max 12
_diffrn_reflns_limit_l_min -12
_diffrn_reflns_number 3101
_diffrn_reflns_theta_full 25.00
_diffrn_reflns_theta_max 25.00
_diffrn_reflns_theta_min 2.14
_diffrn_standards_decay_% none
_diffrn_standards_interval_count 200
_diffrn_standards_number 2
_exptl_absorpt_coefficient_mu 1.293
_exptl_absorpt_correction_T_max 0.6977
_exptl_absorpt_correction_T_min 0.5757
_exptl_absorpt_correction_type semi-empirical
_exptl_absorpt_process_details '\y-scans (North et al., 1968)'
_exptl_crystal_colour 'pale yellow'
_exptl_crystal_density_diffrn 1.885
_exptl_crystal_density_method 'not measured'
_exptl_crystal_description block
_exptl_crystal_F_000 932
_exptl_crystal_size_max 0.48
_exptl_crystal_size_mid 0.32
_exptl_crystal_size_min 0.30
_refine_diff_density_max 0.692
_refine_diff_density_min -0.723
_refine_diff_density_rms 0.098
_refine_ls_extinction_method none
_refine_ls_goodness_of_fit_ref 1.035
_refine_ls_hydrogen_treatment mixed
_refine_ls_matrix_type full
_refine_ls_number_parameters 235
_refine_ls_number_reflns 2842
_refine_ls_number_restraints 12
_refine_ls_restrained_S_all 1.046
_refine_ls_R_factor_all 0.0538
_refine_ls_R_factor_gt 0.0376
_refine_ls_shift/su_max 0.002
_refine_ls_shift/su_mean 0.000
_refine_ls_structure_factor_coef Fsqd
_refine_ls_weighting_details 'w=1/[\s^2^(Fo^2^)+(0.0531P)^2^+1.9869P] where P=(Fo^2^+2Fc^2^)/3'
_refine_ls_weighting_scheme calc
_refine_ls_wR_factor_gt 0.0906
_refine_ls_wR_factor_ref 0.0987
_reflns_number_gt 2254
_reflns_number_total 2842
_reflns_threshold_expression >2sigma(I)
_cod_data_source_file ic001237z_3.cif
_cod_data_source_block complex2
_cod_depositor_comments
;
The following automatic conversions were performed:

'_refine_ls_weighting_scheme' value 'calc
w=1/[\s^2^(Fo^2^)+(0.0531P)^2^+1.9869P] where P=(Fo^2^+2Fc^2^)/3' was
changed to 'calc'. New tag '_refine_ls_weighting_details' was
created. The value of the new tag was set to
'w=1/[\s^2^(Fo^2^)+(0.0531P)^2^+1.9869P] where P=(Fo^2^+2Fc^2^)/3'.

Automatic conversion script
Id: cif_fix_values 3143 2015-03-26 13:38:13Z robertas 
;
_cod_original_formula_sum 'C13 H21 Ag N5 O6.50'
_cod_database_code 4319925

loop_
_symmetry_equiv_pos_as_xyz
'x, y, z'
'-x+1/2, y+1/2, -z+1/2'
'-x, -y, -z'
'x-1/2, -y-1/2, z-1/2'

loop_
_atom_site_label
_atom_site_type_symbol
_atom_site_fract_x
_atom_site_fract_y
_atom_site_fract_z
_atom_site_U_iso_or_equiv
_atom_site_adp_type
_atom_site_occupancy
_atom_site_calc_flag
_atom_site_refinement_flags
_atom_site_disorder_assembly
_atom_site_disorder_group
Ag1 Ag 0.06773(5) 0.277583(16) 0.66382(3) 0.02987(14) Uani 1 d . . .
N1 N -0.2471(6) 0.23242(16) 0.5957(3) 0.0237(8) Uani 1 d . . .
N2 N -0.4359(6) 0.14308(16) 0.5742(3) 0.0267(9) Uani 1 d . . .
N3 N -0.4526(6) 0.21122(15) 0.3957(3) 0.0238(8) Uani 1 d . . .
N4 N -0.6198(5) 0.23286(15) 0.5923(3) 0.0214(8) Uani 1 d . . .
C1 C -0.2506(7) 0.1711(2) 0.6275(4) 0.0288(10) Uani 1 d . . .
H1A H -0.2388 0.1665 0.7194 0.080 Uiso 1 d R . .
H1B H -0.1361 0.1530 0.5935 0.080 Uiso 1 d R . .
C2 C -0.2657(7) 0.23771(19) 0.4531(4) 0.0253(10) Uani 1 d . . .
H2A H -0.1514 0.2198 0.4182 0.080 Uiso 1 d R . .
H2B H -0.2643 0.2772 0.4301 0.080 Uiso 1 d R . .
C3 C -0.4294(7) 0.2594(2) 0.6452(4) 0.0248(10) Uani 1 d . . .
H3A H -0.4308 0.2991 0.6234 0.080 Uiso 1 d R . .
H3B H -0.4206 0.2565 0.7374 0.080 Uiso 1 d R . .
C4 C -0.4516(7) 0.15029(19) 0.4328(4) 0.0281(10) Uani 1 d . . .
H4A H -0.5746 0.1326 0.3983 0.080 Uiso 1 d R . .
H4B H -0.3399 0.1315 0.3970 0.080 Uiso 1 d R . .
C5 C -0.6289(7) 0.2380(2) 0.4512(4) 0.0246(10) Uani 1 d . . .
H5A H -0.7497 0.2195 0.4156 0.080 Uiso 1 d R . .
H5B H -0.6369 0.2773 0.4271 0.080 Uiso 1 d R . .
C6 C -0.6111(7) 0.1712(2) 0.6255(4) 0.0277(10) Uani 1 d . . .
H6A H -0.6053 0.1666 0.7173 0.080 Uiso 1 d R . .
H6B H -0.7320 0.1530 0.5894 0.080 Uiso 1 d R . .
O1 O 0.2157(6) 0.37006(15) 0.6435(3) 0.0441(9) Uani 1 d . . .
O2 O 0.0671(6) 0.35094(15) 0.4501(4) 0.0451(9) Uani 1 d . . .
O3 O 0.4144(6) 0.62830(16) 0.6018(5) 0.0619(13) Uani 1 d . . .
O4 O 0.3526(7) 0.56931(19) 0.7489(5) 0.0648(13) Uani 1 d . . .
N5 N 0.3578(7) 0.58224(18) 0.6361(5) 0.0427(11) Uani 1 d . . .
C7 C 0.1574(7) 0.3836(2) 0.5293(5) 0.0307(11) Uani 1 d . . .
C8 C 0.2003(7) 0.44348(19) 0.4877(5) 0.0269(10) Uani 1 d . . .
C9 C 0.1757(7) 0.4592(2) 0.3587(5) 0.0348(12) Uani 1 d . . .
H9 H 0.1329 0.4314 0.2949 0.080 Uiso 1 d R . .
C10 C 0.2124(8) 0.5148(2) 0.3215(5) 0.0412(13) Uani 1 d . . .
H10 H 0.1960 0.5248 0.2320 0.080 Uiso 1 d R . .
C11 C 0.2714(7) 0.5553(2) 0.4110(6) 0.0386(13) Uani 1 d . . .
H11 H 0.2988 0.5936 0.3861 0.080 Uiso 1 d R . .
C12 C 0.2930(7) 0.5391(2) 0.5383(5) 0.0330(11) Uani 1 d . . .
C13 C 0.2602(7) 0.4843(2) 0.5791(5) 0.0285(10) Uani 1 d . . .
H13 H 0.2805 0.4747 0.6687 0.080 Uiso 1 d R . .
O1W O 0.5330(6) 0.3772(2) 0.8365(4) 0.0618(12) Uani 1 d . . .
H1WA H 0.5111 0.4104 0.8738 0.120 Uiso 1 d R . .
H1WB H 0.4340 0.3826 0.7709 0.120 Uiso 1 d R . .
O2W O 0.623(3) 0.4955(15) 1.0071(17) 0.43(2) Uani 0.75 d PU . .
H2WA H 0.5907 0.4660 0.9439 0.120 Uiso 0.75 d PR . .
H2WB H 0.6389 0.4830 1.0837 0.120 Uiso 0.75 d PR . .
O3W O 0.999(5) 0.5225(5) 0.9676(14) 0.376(17) Uani 0.75 d PU . .
H3WA H 0.8807 0.5103 0.9786 0.120 Uiso 0.75 d PR . .
H3WB H 1.0034 0.5580 0.9829 0.120 Uiso 0.75 d PR . .

loop_
_atom_site_aniso_label
_atom_site_aniso_U_11
_atom_site_aniso_U_22
_atom_site_aniso_U_33
_atom_site_aniso_U_23
_atom_site_aniso_U_13
_atom_site_aniso_U_12
Ag1 0.0289(2) 0.0381(2) 0.0227(2) 0.00016(16) 0.00275(14) -0.00586(17)
N1 0.0206(19) 0.033(2) 0.0173(18) -0.0027(15) 0.0005(15) -0.0001(15)
N2 0.030(2) 0.029(2) 0.0206(19) 0.0022(16) 0.0004(16) 0.0001(17)
N3 0.024(2) 0.033(2) 0.0150(18) -0.0017(15) 0.0029(15) 0.0004(16)
N4 0.0192(19) 0.031(2) 0.0137(17) -0.0006(15) 0.0010(14) 0.0004(15)
C1 0.023(2) 0.039(3) 0.024(2) 0.006(2) -0.0015(19) 0.002(2)
C2 0.023(2) 0.032(2) 0.021(2) 0.0016(18) 0.0015(19) -0.0031(19)
C3 0.021(2) 0.036(2) 0.017(2) -0.0047(18) -0.0024(18) -0.0014(19)
C4 0.030(3) 0.030(2) 0.024(2) -0.0054(19) 0.001(2) 0.000(2)
C5 0.021(2) 0.037(3) 0.016(2) -0.0009(18) -0.0013(18) 0.0031(19)
C6 0.024(2) 0.035(3) 0.024(2) 0.004(2) 0.0054(19) -0.003(2)
O1 0.057(2) 0.038(2) 0.038(2) 0.0096(17) 0.0023(19) -0.0017(18)
O2 0.045(2) 0.033(2) 0.056(2) -0.0052(17) -0.0033(19) -0.0096(17)
O3 0.049(3) 0.026(2) 0.111(4) -0.002(2) 0.006(2) -0.0060(19)
O4 0.077(3) 0.052(3) 0.066(3) -0.023(2) 0.012(3) -0.005(2)
N5 0.029(2) 0.031(3) 0.069(4) -0.007(2) 0.011(2) 0.0028(19)
C7 0.024(2) 0.031(3) 0.039(3) 0.003(2) 0.010(2) 0.007(2)
C8 0.018(2) 0.028(2) 0.035(3) 0.001(2) 0.0063(19) 0.0022(19)
C9 0.024(3) 0.047(3) 0.034(3) 0.005(2) 0.009(2) 0.000(2)
C10 0.035(3) 0.051(3) 0.038(3) 0.015(3) 0.010(2) 0.009(3)
C11 0.026(3) 0.034(3) 0.058(4) 0.017(3) 0.017(2) 0.008(2)
C12 0.020(2) 0.029(3) 0.051(3) -0.002(2) 0.013(2) 0.001(2)
C13 0.018(2) 0.035(3) 0.034(3) 0.005(2) 0.0060(19) 0.0074(19)
O1W 0.043(2) 0.079(3) 0.063(3) 0.024(2) 0.004(2) 0.001(2)
O2W 0.33(3) 0.89(6) 0.073(9) 0.015(18) -0.009(19) -0.11(5)
O3W 0.88(5) 0.072(8) 0.162(14) 0.029(8) -0.09(2) -0.052(19)

loop_
_atom_type_symbol
_atom_type_description
_atom_type_scat_dispersion_real
_atom_type_scat_dispersion_imag
_atom_type_scat_source
C C 0.0033 0.0016 'International Tables Vol C Tables 4.2.6.8 and 6.1.1.4'
H H 0.0000 0.0000 'International Tables Vol C Tables 4.2.6.8 and 6.1.1.4'
N N 0.0061 0.0033 'International Tables Vol C Tables 4.2.6.8 and 6.1.1.4'
O O 0.0106 0.0060 'International Tables Vol C Tables 4.2.6.8 and 6.1.1.4'
Ag Ag -0.8971 1.1015 'International Tables Vol C Tables 4.2.6.8 and 6.1.1.4'

loop_
_geom_angle_atom_site_label_1
_geom_angle_atom_site_label_2
_geom_angle_atom_site_label_3
_geom_angle
_geom_angle_site_symmetry_1
_geom_angle_site_symmetry_3
_geom_angle_publ_flag
N1 Ag1 O1 136.57(13) . . ?
N1 Ag1 N3 103.28(12) . 4_666 ?
O1 Ag1 N3 92.42(12) . 4_666 ?
N1 Ag1 N4 116.63(12) . 1_655 ?
O1 Ag1 N4 90.18(13) . 1_655 ?
N3 Ag1 N4 116.74(12) 4_666 1_655 ?
C1 N1 C2 107.7(3) . . ?
C1 N1 C3 108.2(3) . . ?
C2 N1 C3 107.5(3) . . ?
C1 N1 Ag1 113.2(3) . . ?
C2 N1 Ag1 105.3(3) . . ?
C3 N1 Ag1 114.7(3) . . ?
C1 N2 C6 108.7(3) . . ?
C1 N2 C4 108.7(4) . . ?
C6 N2 C4 108.1(3) . . ?
C2 N3 C5 108.9(3) . . ?
C2 N3 C4 108.4(3) . . ?
C5 N3 C4 107.3(3) . . ?
C2 N3 Ag1 104.4(2) . 4_565 ?
C5 N3 Ag1 116.3(3) . 4_565 ?
C4 N3 Ag1 111.2(2) . 4_565 ?
C5 N4 C3 107.9(3) . . ?
C5 N4 C6 108.0(3) . . ?
C3 N4 C6 108.0(3) . . ?
C5 N4 Ag1 106.9(2) . 1_455 ?
C3 N4 Ag1 114.6(3) . 1_455 ?
C6 N4 Ag1 111.2(2) . 1_455 ?
N2 C1 N1 112.3(3) . . ?
N3 C2 N1 112.0(3) . . ?
N4 C3 N1 112.4(3) . . ?
N2 C4 N3 111.6(3) . . ?
N4 C5 N3 112.3(3) . . ?
N2 C6 N4 111.8(3) . . ?
C7 O1 Ag1 102.3(3) . . ?
C7 O1 O1W 145.2(3) . . ?
Ag1 O1 O1W 106.25(16) . . ?
O3 N5 O4 122.7(5) . . ?
O3 N5 C12 119.5(5) . . ?
O4 N5 C12 117.7(4) . . ?
O2 C7 O1 124.4(5) . . ?
O2 C7 C8 118.5(4) . . ?
O1 C7 C8 117.0(4) . . ?
C13 C8 C9 119.0(4) . . ?
C13 C8 C7 120.0(4) . . ?
C9 C8 C7 121.0(4) . . ?
C10 C9 C8 120.6(5) . . ?
C11 C10 C9 120.8(5) . . ?
C10 C11 C12 117.8(5) . . ?
C11 C12 C13 123.2(5) . . ?
C11 C12 N5 118.4(5) . . ?
C13 C12 N5 118.3(5) . . ?
C12 C13 C8 118.6(5) . . ?
O1 O1W O2W 121.8(4) . . ?
O1 O1W O2W 98.6(3) . 3_667 ?
O2W O1W O2W 26.9(5) . 3_667 ?
O2W O2W O3W 154(3) 3_667 . ?
O2W O2W O4 97.8(16) 3_667 3_667 ?
O3W O2W O4 105.4(7) . 3_667 ?
O2W O2W O1W 86(2) 3_667 . ?
O3W O2W O1W 104.6(9) . . ?
O4 O2W O1W 91.3(9) 3_667 . ?
O3W O3W O2W 72(3) 3_767 . ?
O3W O3W N2 155(2) 3_767 2_556 ?
O2W O3W N2 97.6(12) . 2_556 ?

loop_
_geom_bond_atom_site_label_1
_geom_bond_atom_site_label_2
_geom_bond_distance
_geom_bond_site_symmetry_2
_geom_bond_publ_flag
Ag1 N1 2.400(4) . ?
Ag1 O1 2.403(4) . ?
Ag1 N3 2.442(3) 4_666 ?
Ag1 N4 2.484(4) 1_655 ?
N1 C1 1.482(6) . ?
N1 C2 1.487(5) . ?
N1 C3 1.490(6) . ?
N2 C1 1.465(6) . ?
N2 C6 1.470(6) . ?
N2 C4 1.478(6) . ?
N3 C2 1.472(6) . ?
N3 C5 1.481(6) . ?
N3 C4 1.485(6) . ?
N3 Ag1 2.442(3) 4_565 ?
N4 C5 1.472(5) . ?
N4 C3 1.477(5) . ?
N4 C6 1.492(6) . ?
N4 Ag1 2.484(3) 1_455 ?
O1 C7 1.264(6) . ?
O1 O1W 2.803(6) . ?
O2 C7 1.246(6) . ?
O3 N5 1.210(6) . ?
O4 N5 1.217(6) . ?
N5 C12 1.479(7) . ?
C7 C8 1.508(6) . ?
C8 C13 1.390(7) . ?
C8 C9 1.391(7) . ?
C9 C10 1.390(7) . ?
C10 C11 1.370(8) . ?
C11 C12 1.377(7) . ?
C12 C13 1.379(7) . ?
O1W O2W 3.33(3) . ?
O1W O2W 3.60(3) 3_667 ?
O2W O2W 1.63(4) 3_667 ?
O2W O3W 2.63(4) . ?
O2W O4 2.96(2) 3_667 ?
O3W O3W 1.26(2) 3_767 ?
O3W N2 2.896(12) 2_556 ?
